data_2206718
loop_
_publ_author_name
'Fu, Yun-Long'
'Xu, Zhi-Wei'
'Ren, Jia-Lin'
'Ng, Seik Weng'

_publ_section_title
;
 Diethylenetriaminium(3+) hexachlorobismuthate(III)
;
_journal_coeditor_code HK6030
_journal_issue 9
_journal_name_full 'Acta Crystallographica Section E'
_journal_page_first m1717
_journal_page_last m1718
_journal_paper_doi 10.1107/S1600536805024438
_journal_volume 61
_journal_year 2005
_chemical_formula_iupac '(C4 H16 N3) [Bi Cl6]'
_chemical_formula_moiety 'C4 H16 N3 3+, Bi Cl6 3-'
_chemical_formula_sum 'C4 H16 Bi Cl6 N3'
_chemical_formula_weight 527.88
_chemical_name_systematic
;
Diethylenetriaminium(3+) hexachlorobismuthate(III)
;
_space_group_IT_number 19
_symmetry_cell_setting orthorhombic
_symmetry_space_group_name_Hall 'P 2ac 2ab'
_symmetry_space_group_name_H-M 'P 21 21 21'
_atom_sites_solution_hydrogens geom
_atom_sites_solution_primary direct
_atom_sites_solution_secondary difmap
_audit_creation_method SHELXL-97
_cell_angle_alpha 90.00
_cell_angle_beta 90.00
_cell_angle_gamma 90.00
_cell_formula_units_Z 4
_cell_length_a 6.8466(3)
_cell_length_b 15.6680(8)
_cell_length_c 13.6328(7)
_cell_measurement_reflns_used 6004
_cell_measurement_temperature 295(2)
_cell_measurement_theta_max 28.7
_cell_measurement_theta_min 3.0
_cell_volume 1462.42(12)
_computing_cell_refinement 'SAINT (Bruker, 2002)'
_computing_data_collection 'SMART (Bruker, 2002)'
_computing_data_reduction SAINT
_computing_molecular_graphics 'ORTEPII (Johnson, 1976)'
_computing_publication_material SHELXL97
_computing_structure_refinement 'SHELXL97 (Sheldrick, 1997)'
_computing_structure_solution 'SHELXS97 (Sheldrick, 1997)'
_diffrn_ambient_temperature 295(2)
_diffrn_measured_fraction_theta_full 0.99
_diffrn_measured_fraction_theta_max 0.99
_diffrn_measurement_device_type 'Bruker APEX area-detector'
_diffrn_measurement_method '\f and \w'
_diffrn_radiation_monochromator graphite
_diffrn_radiation_source 'fine-focus sealed tube'
_diffrn_radiation_type MoK\a
_diffrn_radiation_wavelength 0.71073
_diffrn_reflns_av_R_equivalents 0.049
_diffrn_reflns_av_sigmaI/netI 0.045
_diffrn_reflns_limit_h_max 8
_diffrn_reflns_limit_h_min -8
_diffrn_reflns_limit_k_max 20
_diffrn_reflns_limit_k_min -19
_diffrn_reflns_limit_l_max 17
_diffrn_reflns_limit_l_min -17
_diffrn_reflns_number 12004
_diffrn_reflns_theta_full 27.5
_diffrn_reflns_theta_max 27.5
_diffrn_reflns_theta_min 2.0
_diffrn_standards_decay_% 0
_diffrn_standards_interval_count 0
_diffrn_standards_interval_time 0
_diffrn_standards_number 0
_exptl_absorpt_coefficient_mu 13.124
_exptl_absorpt_correction_T_max 0.420
_exptl_absorpt_correction_T_min 0.138
_exptl_absorpt_correction_type multi-scan
_exptl_absorpt_process_details '(SADABS; Sheldrick, 1996)'
_exptl_crystal_colour Colorless
_exptl_crystal_density_diffrn 2.398
_exptl_crystal_density_method 'not measured'
_exptl_crystal_description Block
_exptl_crystal_F_000 984
_exptl_crystal_size_max 0.26
_exptl_crystal_size_mid 0.15
_exptl_crystal_size_min 0.08
_refine_diff_density_max 1.35
_refine_diff_density_min -0.89
_refine_ls_abs_structure_details 'Flack (1983), 1379 Friedel pairs'
_refine_ls_abs_structure_Flack -0.034(7)
_refine_ls_extinction_method none
_refine_ls_goodness_of_fit_ref 1.02
_refine_ls_hydrogen_treatment constr
_refine_ls_matrix_type full
_refine_ls_number_parameters 129
_refine_ls_number_reflns 3302
_refine_ls_number_restraints 0
_refine_ls_restrained_S_all 1.02
_refine_ls_R_factor_all 0.033
_refine_ls_R_factor_gt 0.031
_refine_ls_shift/su_max 0.001
_refine_ls_shift/su_mean 0.000
_refine_ls_structure_factor_coef Fsqd
_refine_ls_weighting_details 'calc w = 1/[\s^2^(Fo^2^)+(0.048P)^2^] where P = (Fo^2^+2Fc^2^)/3'
_refine_ls_weighting_scheme calc
_refine_ls_wR_factor_gt 0.080
_refine_ls_wR_factor_ref 0.081
_reflns_number_gt 3119
_reflns_number_total 3302
_reflns_threshold_expression I>2\s(I)
_cod_data_source_file hk6030.cif
_cod_data_source_block I
_cod_depositor_comments
;
The following automatic conversions were performed:
'_symmetry_cell_setting' value 'Orthorhombic' changed to 'orthorhombic'
according to '/home/saulius/struct/CIF-dictionaries/cif_core.dic'
dictionary named 'cif_core.dic' version 2.4.1 from 2010-06-29.

Automatic conversion script
Id: cif_fix_enum 1527 2010-12-29 10:47:43Z saulius 

The following automatic conversions were performed:

'_symmetry_cell_setting' value 'Orthorhombic' changed to
'orthorhombic' according to
/home/saulius/struct/CIF-dictionaries/cif_core.dic dictionary named
'cif_core.dic' version 2.4.1 from 2010-06-29.

Automatic conversion script
Id: cif_fix_values 1715 2011-07-08 13:25:40Z adriana 
;
_cod_original_cell_volume 1462.40(10)
_cod_database_code 2206718
_cod_database_fobs_code 2206718

loop_
_symmetry_equiv_pos_as_xyz
'x, y, z'
'-x+1/2, -y, z+1/2'
'x+1/2, -y+1/2, -z'
'-x, y+1/2, -z+1/2'

loop_
_atom_site_label
_atom_site_fract_x
_atom_site_fract_y
_atom_site_fract_z
_atom_site_U_iso_or_equiv
_atom_site_adp_type
_atom_site_calc_flag
_atom_site_refinement_flags
_atom_site_occupancy
_atom_site_type_symbol
Bi1 -0.04626(3) 0.872500(10) 0.74634(2) 0.03150(10) Uani d . 1 Bi
Cl1 -0.1992(3) 0.98590(10) 0.61800(10) 0.0404(4) Uani d . 1 Cl
Cl2 -0.2096(3) 0.74400(10) 0.65230(10) 0.0416(4) Uani d . 1 Cl
Cl3 0.0879(3) 0.76090(10) 0.88450(10) 0.0512(4) Uani d . 1 Cl
Cl4 0.1199(3) 1.00780(9) 0.85510(10) 0.0409(4) Uani d . 1 Cl
Cl5 0.2507(3) 0.85190(10) 0.61050(10) 0.0486(4) Uani d . 1 Cl
Cl6 -0.3744(3) 0.89000(10) 0.8439(2) 0.0649(5) Uani d . 1 Cl
N1 0.1724(9) 1.1126(4) 0.5229(4) 0.0490(10) Uani d . 1 N
N2 0.4934(8) 1.0950(3) 0.7459(4) 0.0360(10) Uani d . 1 N
N3 0.8330(9) 1.1544(3) 0.9500(4) 0.0400(10) Uani d . 1 N
C1 0.2676(14) 1.0775(5) 0.6100(6) 0.058(2) Uani d . 1 C
C2 0.4315(10) 1.1324(4) 0.6501(4) 0.0370(10) Uani d . 1 C
C3 0.6488(9) 1.1453(4) 0.7960(5) 0.0360(10) Uani d . 1 C
C4 0.6585(9) 1.1156(4) 0.9023(5) 0.0390(10) Uani d . 1 C
H1a 0.1197 1.1637 0.5376 0.058 Uiso calc R 1 H
H1b 0.0777 1.0768 0.5029 0.058 Uiso calc R 1 H
H1c 0.2611 1.1190 0.4748 0.058 Uiso calc R 1 H
H2a 0.3888 1.0916 0.7857 0.043 Uiso calc R 1 H
H2b 0.5374 1.0416 0.7357 0.043 Uiso calc R 1 H
H3a 0.9416 1.1377 0.9181 0.048 Uiso calc R 1 H
H3b 0.8395 1.1372 1.0129 0.048 Uiso calc R 1 H
H3c 0.8234 1.2117 0.9478 0.048 Uiso calc R 1 H
H1d 0.3197 1.0217 0.5940 0.070 Uiso calc R 1 H
H1e 0.1702 1.0699 0.6609 0.070 Uiso calc R 1 H
H2c 0.5405 1.1331 0.6046 0.044 Uiso calc R 1 H
H2d 0.3866 1.1905 0.6594 0.044 Uiso calc R 1 H
H3d 0.6182 1.2057 0.7932 0.043 Uiso calc R 1 H
H3e 0.7735 1.1362 0.7639 0.043 Uiso calc R 1 H
H4a 0.5410 1.1328 0.9368 0.046 Uiso calc R 1 H
H4b 0.6676 1.0539 0.9047 0.046 Uiso calc R 1 H

loop_
_atom_site_aniso_label
_atom_site_aniso_U_11
_atom_site_aniso_U_22
_atom_site_aniso_U_33
_atom_site_aniso_U_12
_atom_site_aniso_U_13
_atom_site_aniso_U_23
Bi1 0.03530(10) 0.02880(10) 0.03040(10) -0.00170(10) 0.00340(10) -0.00270(10)
Cl1 0.0447(9) 0.0374(8) 0.0390(8) 0.0057(7) -0.0011(7) -0.0013(6)
Cl2 0.0419(8) 0.0373(7) 0.0455(9) -0.0061(7) 0.0021(7) -0.0061(7)
Cl3 0.0690(10) 0.0414(8) 0.0430(9) -0.0017(9) -0.0048(9) 0.0066(7)
Cl4 0.0449(9) 0.0354(7) 0.0425(9) -0.0008(7) -0.0006(7) -0.0032(6)
Cl5 0.0474(9) 0.0357(8) 0.0630(10) -0.0007(7) 0.0154(8) 0.0007(7)
Cl6 0.0620(10) 0.0650(10) 0.0680(10) -0.0100(10) 0.0320(10) -0.0150(10)
N1 0.042(3) 0.065(4) 0.039(3) -0.001(3) -0.005(2) -0.008(3)
N2 0.038(2) 0.035(2) 0.034(3) -0.001(2) -0.003(2) 0.002(2)
N3 0.045(3) 0.037(3) 0.037(3) 0.001(3) -0.005(2) -0.001(2)
C1 0.066(5) 0.049(4) 0.059(5) -0.011(4) -0.018(4) 0.006(3)
C2 0.041(3) 0.035(3) 0.034(3) 0.000(3) -0.002(3) 0.001(2)
C3 0.033(3) 0.038(3) 0.036(3) -0.004(3) 0.004(3) -0.002(3)
C4 0.038(3) 0.044(3) 0.034(3) -0.004(3) -0.001(2) 0.001(3)

loop_
_atom_type_symbol
_atom_type_description
_atom_type_scat_dispersion_real
_atom_type_scat_dispersion_imag
_atom_type_scat_source
C C 0.0033 0.0016 'International Tables Vol C Tables 4.2.6.8 and 6.1.1.4'
H H 0.0000 0.0000 'International Tables Vol C Tables 4.2.6.8 and 6.1.1.4'
N N 0.0061 0.0033 'International Tables Vol C Tables 4.2.6.8 and 6.1.1.4'
Cl Cl 0.1484 0.1585 'International Tables Vol C Tables 4.2.6.8 and 6.1.1.4'
Bi Bi -4.1077 10.2566 'International Tables Vol C Tables 4.2.6.8 and 6.1.1.4'

loop_
_geom_angle_atom_site_label_1
_geom_angle_atom_site_label_2
_geom_angle_atom_site_label_3
_geom_angle
_geom_angle_publ_flag
Cl1 Bi1 Cl2 91.33(5) yes
Cl1 Bi1 Cl3 176.08(6) yes
Cl1 Bi1 Cl4 90.12(5) yes
Cl1 Bi1 Cl5 85.87(5) yes
Cl1 Bi1 Cl6 85.85(6) yes
Cl2 Bi1 Cl3 89.36(5) yes
Cl2 Bi1 Cl4 177.37(5) yes
Cl2 Bi1 Cl5 84.10(5) yes
Cl2 Bi1 Cl6 87.90(6) yes
Cl3 Bi1 Cl4 89.04(5) yes
Cl3 Bi1 Cl5 98.05(6) yes
Cl3 Bi1 Cl6 90.32(7) yes
Cl4 Bi1 Cl6 90.03(6) yes
Cl4 Bi1 Cl5 98.19(5) yes
Cl5 Bi1 Cl6 168.33(7) yes
C3 N2 C2 113.3(5) no
N1 C1 C2 114.2(6) no
N2 C2 C1 107.6(5) no
N2 C3 C4 107.8(5) no
N3 C4 C3 109.0(5) no
C1 N1 H1a 109.5 no
C1 N1 H1b 109.5 no
H1a N1 H1b 109.5 no
C1 N1 H1c 109.5 no
H1a N1 H1c 109.5 no
H1b N1 H1c 109.5 no
C3 N2 H2a 108.9 no
C2 N2 H2a 108.9 no
C3 N2 H2b 108.9 no
C2 N2 H2b 108.9 no
H2a N2 H2b 107.7 no
C4 N3 H3a 109.5 no
C4 N3 H3b 109.5 no
H3a N3 H3b 109.5 no
C4 N3 H3c 109.5 no
H3a N3 H3c 109.5 no
H3b N3 H3c 109.5 no
N1 C1 H1d 108.7 no
C2 C1 H1d 108.7 no
N1 C1 H1e 108.7 no
C2 C1 H1e 108.7 no
H1d C1 H1e 107.6 no
N2 C2 H2c 110.2 no
C1 C2 H2c 110.2 no
N2 C2 H2d 110.2 no
C1 C2 H2d 110.2 no
H2c C2 H2d 108.5 no
N2 C3 H3d 110.2 no
C4 C3 H3d 110.2 no
N2 C3 H3e 110.2 no
C4 C3 H3e 110.2 no
H3d C3 H3e 108.5 no
N3 C4 H4a 109.9 no
C3 C4 H4a 109.9 no
N3 C4 H4b 109.9 no
C3 C4 H4b 109.9 no
H4a C4 H4b 108.3 no

loop_
_geom_bond_atom_site_label_1
_geom_bond_atom_site_label_2
_geom_bond_distance
_geom_bond_publ_flag
Bi1 Cl1 2.705(2) yes
Bi1 Cl2 2.636(2) yes
Bi1 Cl3 2.729(2) yes
Bi1 Cl4 2.826(2) yes
Bi1 Cl5 2.769(2) yes
Bi1 Cl6 2.625(2) yes
N1 C1 1.462(9) no
N2 C3 1.490(8) no
N2 C2 1.493(8) no
N3 C4 1.490(8) no
C1 C2 1.520(10) no
C3 C4 1.524(8) no
N1 H1a 0.90 no
N1 H1b 0.90 no
N1 H1c 0.90 no
N2 H2a 0.90 no
N2 H2b 0.90 no
N3 H3a 0.90 no
N3 H3b 0.90 no
N3 H3c 0.90 no
C1 H1d 0.97 no
C1 H1e 0.97 no
C2 H2c 0.97 no
C2 H2d 0.97 no
C3 H3d 0.97 no
C3 H3e 0.97 no
C4 H4a 0.97 no
C4 H4b 0.97 no

loop_
_geom_hbond_atom_site_label_D
_geom_hbond_atom_site_label_H
_geom_hbond_atom_site_label_A
_geom_hbond_site_symmetry_A
_geom_hbond_distance_DH
_geom_hbond_distance_HA
_geom_hbond_distance_DA
_geom_hbond_angle_DHA
_geom_hbond_publ_flag
N1 H1a Cl3 4_556 0.90 2.34 3.188(6) 157 yes
N1 H1b Cl6 2_474 0.90 2.63 3.182(6) 121 yes
N1 H1c Cl3 2_574 0.90 2.48 3.191(6) 137 yes
N2 H2a Cl4 . 0.90 2.45 3.259(6) 150 yes
N2 H2b Cl1 1_655 0.90 2.57 3.224(6) 130 yes
N3 H3a Cl4 1_655 0.90 2.52 3.288(6) 143 yes
N3 H3a Cl2 4_656 0.90 2.66 3.250(6) 124 yes
N3 H3b Cl1 2_575 0.90 2.59 3.305(6) 137 yes
N3 H3c Cl5 4_656 0.90 2.39 3.254(5) 161 yes

loop_
_geom_torsion_atom_site_label_1
_geom_torsion_atom_site_label_2
_geom_torsion_atom_site_label_3
_geom_torsion_atom_site_label_4
_geom_torsion
_geom_torsion_publ_flag
C3 N2 C2 C1 -177.4(6) no
N1 C1 C2 N2 171.9(6) no
C2 N2 C3 C4 164.7(5) no
N2 C3 C4 N3 170.9(5) no
